data_7038708
loop_
_publ_author_name
'Fieser, Megan E.'
'Woen, David H.'
'Corbey, Jordan F.'
'Mueller, Thomas J.'
'Ziller, Joseph W.'
'Evans, William J.'

_publ_section_title
;
 Raman spectroscopy of the N-N bond in rare earth dinitrogen complexes.
;
_journal_issue 37
_journal_name_full 'Dalton transactions (Cambridge, England : 2003)'
_journal_page_first 14634
_journal_page_last 14644
_journal_paper_doi 10.1039/c5dt04547a
_journal_volume 45
_journal_year 2016
_chemical_formula_sum 'C32 H44 Dy2 N2 O2'
_chemical_formula_weight 813.69
_chemical_name_common '[(C5H4Me)2Dy]2(\m-\h2:\h2-N2)'
_space_group_crystal_system monoclinic
_space_group_IT_number 14
_space_group_name_Hall '-P 2yn'
_space_group_name_H-M_alt 'P 1 21/n 1'
_symmetry_space_group_name_Hall '-P 2yn'
_symmetry_space_group_name_H-M 'P 1 21/n 1'
_atom_sites_solution_hydrogens geom
_atom_sites_solution_primary direct
_atom_sites_solution_secondary difmap
_audit_creation_method SHELXL-2014/7
_audit_update_record
;
2015-07-26 deposited with the CCDC.
2016-02-22 downloaded from the CCDC.
;
_cell_angle_alpha 90
_cell_angle_beta 95.7793(8)
_cell_angle_gamma 90
_cell_formula_units_Z 2
_cell_length_a 11.9046(7)
_cell_length_b 10.0279(6)
_cell_length_c 12.7468(8)
_cell_measurement_reflns_used 9880
_cell_measurement_temperature 133(2)
_cell_measurement_theta_max 28.70
_cell_measurement_theta_min 2.23
_cell_volume 1513.95(16)
_computing_cell_refinement 'Bruker SAINT 8.34a, 2013'
_computing_data_collection 'Bruker APEX2 2014.9-0, 2014'
_computing_data_reduction 'Bruker SAINT 8.34a, 2013'
_computing_molecular_graphics 'Bruker SHELXTL'
_computing_publication_material 'Bruker SHELXTL'
_computing_structure_refinement 'SHELXL-2014/7 (Sheldrick, 2014)'
_computing_structure_solution 'Bruker SHELXTL 2013/1'
_diffrn_ambient_temperature 133(2)
_diffrn_measured_fraction_theta_full 0.999
_diffrn_measured_fraction_theta_max 0.925
_diffrn_measurement_device_type 'Bruker SMART APEX II CCD'
_diffrn_measurement_method '\f and \w scans'
_diffrn_radiation_type MoK\a
_diffrn_radiation_wavelength 0.71073
_diffrn_reflns_av_unetI/netI 0.0198
_diffrn_reflns_Laue_measured_fraction_full 0.999
_diffrn_reflns_Laue_measured_fraction_max 0.925
_diffrn_reflns_limit_h_max 15
_diffrn_reflns_limit_h_min -15
_diffrn_reflns_limit_k_max 13
_diffrn_reflns_limit_k_min 0
_diffrn_reflns_limit_l_max 16
_diffrn_reflns_limit_l_min 0
_diffrn_reflns_number 3608
_diffrn_reflns_point_group_measured_fraction_full 0.999
_diffrn_reflns_point_group_measured_fraction_max 0.925
_diffrn_reflns_theta_full 25.500
_diffrn_reflns_theta_max 28.730
_diffrn_reflns_theta_min 2.231
_diffrn_source 'fine-focus sealed tube'
_exptl_absorpt_coefficient_mu 4.927
_exptl_absorpt_correction_T_max 0.4316
_exptl_absorpt_correction_T_min 0.2979
_exptl_absorpt_correction_type multi-scan
_exptl_absorpt_process_details 'Bruker TWINABS 2012/1'
_exptl_crystal_colour green
_exptl_crystal_density_diffrn 1.785
_exptl_crystal_density_meas ?
_exptl_crystal_density_method not_measured
_exptl_crystal_description irregular
_exptl_crystal_F_000 796
_exptl_crystal_size_max 0.265
_exptl_crystal_size_mid 0.199
_exptl_crystal_size_min 0.169
_refine_diff_density_max 1.022
_refine_diff_density_min -0.433
_refine_diff_density_rms 0.097
_refine_ls_extinction_method none
_refine_ls_goodness_of_fit_ref 1.036
_refine_ls_hydrogen_treatment constr
_refine_ls_matrix_type full
_refine_ls_number_parameters 175
_refine_ls_number_reflns 3608
_refine_ls_number_restraints 0
_refine_ls_restrained_S_all 1.036
_refine_ls_R_factor_all 0.0183
_refine_ls_R_factor_gt 0.0164
_refine_ls_shift/su_max 0.001
_refine_ls_shift/su_mean 0.000
_refine_ls_structure_factor_coef Fsqd
_refine_ls_weighting_details 'w=1/[\s^2^(Fo^2^)+(0.0231P)^2^+0.4971P] where P=(Fo^2^+2Fc^2^)/3'
_refine_ls_weighting_scheme calc
_refine_ls_wR_factor_gt 0.0396
_refine_ls_wR_factor_ref 0.0403
_reflns_Friedel_coverage 0.000
_reflns_number_gt 3406
_reflns_number_total 3608
_reflns_threshold_expression 'I > 2\s(I)'
_cod_data_source_file c5dt04547a2.cif
_cod_data_source_block dhw15
_cod_depositor_comments
;
The following automatic conversions were performed:

'_exptl_crystal_density_meas' value 'not_measured' was changed to '?'
- the value is perceived as not measured.

Automatic conversion script
Id: cif_fix_values 4268 2015-11-12 08:31:59Z antanas 

 Adding full bibliography for 7038699--7038708.cif.
;
_cod_database_code 7038708
_shelx_shelxl_version_number 2014/7
_shelx_space_group_comment
; 
The symmetry employed for this shelxl refinement is uniquely defined 
by the following loop, which should always be used as a source of 
symmetry information in preference to the above space-group names. 
They are only intended as comments. 
;

loop_
_space_group_symop_operation_xyz
'x, y, z'
'-x+1/2, y+1/2, -z+1/2'
'-x, -y, -z'
'x-1/2, -y-1/2, z-1/2'

loop_
_atom_site_label
_atom_site_type_symbol
_atom_site_fract_x
_atom_site_fract_y
_atom_site_fract_z
_atom_site_U_iso_or_equiv
_atom_site_adp_type
_atom_site_occupancy
_atom_site_site_symmetry_order
_atom_site_calc_flag
_atom_site_refinement_flags_posn
_atom_site_refinement_flags_adp
Dy1 Dy 0.32205(2) 0.43061(2) 0.49918(2) 0.01089(4) Uani 1 1 d . .
O1 O 0.23053(14) 0.64501(17) 0.50575(14) 0.0173(4) Uani 1 1 d . .
N1 N 0.51504(17) 0.44027(19) 0.50261(16) 0.0133(4) Uani 1 1 d . .
C1 C 0.3845(2) 0.3608(3) 0.6996(2) 0.0223(6) Uani 1 1 d . .
H1A H 0.4603 0.3788 0.7383 0.027 Uiso 1 1 calc R U
C2 C 0.2895(3) 0.4415(3) 0.7034(2) 0.0237(7) Uani 1 1 d . .
H2A H 0.2859 0.5248 0.7461 0.028 Uiso 1 1 calc R U
C3 C 0.1954(2) 0.3715(3) 0.6534(2) 0.0215(6) Uani 1 1 d . .
H3A H 0.1144 0.3970 0.6554 0.026 Uiso 1 1 calc R U
C4 C 0.2345(2) 0.2472(3) 0.6196(2) 0.0178(5) Uani 1 1 d . .
H4A H 0.1853 0.1712 0.5929 0.021 Uiso 1 1 calc R U
C5 C 0.3525(2) 0.2397(3) 0.6473(2) 0.0183(5) Uani 1 1 d . .
C6 C 0.4288(2) 0.1245(3) 0.6296(2) 0.0251(6) Uani 1 1 d . .
H6A H 0.4101 0.0490 0.6734 0.038 Uiso 1 1 calc R U
H6B H 0.5075 0.1509 0.6486 0.038 Uiso 1 1 calc R U
H6C H 0.4186 0.0985 0.5551 0.038 Uiso 1 1 calc R U
C7 C 0.3143(2) 0.4419(3) 0.28875(19) 0.0149(5) Uani 1 1 d . .
H7A H 0.3513 0.5119 0.2482 0.018 Uiso 1 1 calc R U
C8 C 0.2006(2) 0.4433(3) 0.3100(2) 0.0209(6) Uani 1 1 d . .
H8A H 0.1440 0.5137 0.2869 0.025 Uiso 1 1 calc R U
C9 C 0.1765(2) 0.3189(3) 0.3530(2) 0.0212(6) Uani 1 1 d . .
H9A H 0.0995 0.2853 0.3644 0.025 Uiso 1 1 calc R U
C10 C 0.2761(2) 0.2405(3) 0.3575(2) 0.0185(5) Uani 1 1 d . .
H10A H 0.2802 0.1426 0.3724 0.022 Uiso 1 1 calc R U
C11 C 0.3612(2) 0.3160(3) 0.31669(19) 0.0158(5) Uani 1 1 d . .
C12 C 0.4773(2) 0.2682(3) 0.3006(2) 0.0263(6) Uani 1 1 d . .
H12A H 0.4769 0.2294 0.2300 0.040 Uiso 1 1 calc R U
H12B H 0.5011 0.2005 0.3536 0.040 Uiso 1 1 calc R U
H12C H 0.5301 0.3435 0.3076 0.040 Uiso 1 1 calc R U
C13 C 0.2729(2) 0.7640(2) 0.4567(2) 0.0198(5) Uani 1 1 d . .
H13A H 0.2574 0.7598 0.3790 0.024 Uiso 1 1 calc R U
H13B H 0.3552 0.7741 0.4753 0.024 Uiso 1 1 calc R U
C14 C 0.2089(2) 0.8773(3) 0.5012(2) 0.0243(6) Uani 1 1 d . .
H14A H 0.2041 0.9552 0.4532 0.029 Uiso 1 1 calc R U
H14B H 0.2448 0.9051 0.5712 0.029 Uiso 1 1 calc R U
C15 C 0.0935(2) 0.8167(3) 0.5094(2) 0.0252(6) Uani 1 1 d . .
H15A H 0.0471 0.8174 0.4404 0.030 Uiso 1 1 calc R U
H15B H 0.0526 0.8645 0.5619 0.030 Uiso 1 1 calc R U
C16 C 0.1231(2) 0.6754(3) 0.5450(3) 0.0265(6) Uani 1 1 d . .
H16A H 0.1297 0.6693 0.6229 0.032 Uiso 1 1 calc R U
H16B H 0.0643 0.6121 0.5157 0.032 Uiso 1 1 calc R U

loop_
_atom_site_aniso_label
_atom_site_aniso_U_11
_atom_site_aniso_U_22
_atom_site_aniso_U_33
_atom_site_aniso_U_23
_atom_site_aniso_U_13
_atom_site_aniso_U_12
Dy1 0.00986(6) 0.01193(6) 0.01099(6) -0.00038(4) 0.00154(4) -0.00210(4)
O1 0.0172(9) 0.0146(8) 0.0211(9) 0.0013(7) 0.0068(7) 0.0008(7)
N1 0.0136(10) 0.0164(9) 0.0097(9) -0.0003(8) 0.0003(8) -0.0014(8)
C1 0.0251(15) 0.0307(16) 0.0105(12) 0.0071(11) -0.0015(11) -0.0108(13)
C2 0.0427(19) 0.0182(14) 0.0114(12) 0.0000(10) 0.0089(12) -0.0086(13)
C3 0.0201(14) 0.0233(14) 0.0232(13) 0.0063(11) 0.0115(11) -0.0018(11)
C4 0.0167(13) 0.0183(12) 0.0187(13) 0.0056(10) 0.0042(10) -0.0054(10)
C5 0.0206(13) 0.0199(13) 0.0145(12) 0.0067(10) 0.0024(10) -0.0032(10)
C6 0.0201(14) 0.0269(15) 0.0279(15) 0.0101(12) 0.0010(12) 0.0033(12)
C7 0.0189(13) 0.0164(13) 0.0085(10) -0.0021(9) -0.0020(10) -0.0033(10)
C8 0.0193(14) 0.0257(15) 0.0159(12) -0.0033(11) -0.0078(10) 0.0016(11)
C9 0.0160(13) 0.0278(15) 0.0189(12) -0.0060(11) -0.0023(11) -0.0090(11)
C10 0.0258(14) 0.0129(12) 0.0162(12) -0.0040(10) -0.0001(11) -0.0062(10)
C11 0.0174(13) 0.0174(13) 0.0122(11) -0.0034(10) -0.0012(9) -0.0005(10)
C12 0.0239(15) 0.0306(16) 0.0249(14) -0.0098(12) 0.0044(12) 0.0050(13)
C13 0.0218(13) 0.0173(12) 0.0204(13) 0.0063(11) 0.0025(11) 0.0008(10)
C14 0.0349(15) 0.0143(12) 0.0239(13) 0.0006(11) 0.0038(12) -0.0013(11)
C15 0.0232(14) 0.0246(14) 0.0280(15) 0.0000(12) 0.0038(12) 0.0054(11)
C16 0.0215(14) 0.0207(13) 0.0397(17) -0.0018(13) 0.0149(13) 0.0033(11)

loop_
_atom_type_symbol
_atom_type_description
_atom_type_scat_dispersion_real
_atom_type_scat_dispersion_imag
_atom_type_scat_source
C C 0.0033 0.0016 'International Tables Vol C Tables 4.2.6.8 and 6.1.1.4'
H H 0.0000 0.0000 'International Tables Vol C Tables 4.2.6.8 and 6.1.1.4'
N N 0.0061 0.0033 'International Tables Vol C Tables 4.2.6.8 and 6.1.1.4'
O O 0.0106 0.0060 'International Tables Vol C Tables 4.2.6.8 and 6.1.1.4'
Dy Dy -0.1892 4.4098 'International Tables Vol C Tables 4.2.6.8 and 6.1.1.4'

loop_
_geom_angle_atom_site_label_1
_geom_angle_atom_site_label_2
_geom_angle_atom_site_label_3
_geom_angle
_geom_angle_site_symmetry_1
_geom_angle_site_symmetry_3
Cnt1 Dy1 N1 104.0 . .
Cnt1 Dy1 N1 116.0 . 3_666
Cnt1 Dy1 O1 103.1 . .
Cnt2 Dy1 N1 102.6 . .
Cnt2 Dy1 N1 109.3 . 3_666
Cnt2 Dy1 O1 103.9 . .
Cnt1 Dy1 Cnt2 129.1 . .
N1 Dy1 N1 31.32(9) . 3_666
N1 Dy1 O1 114.57(6) . .
N1 Dy1 O1 83.38(6) 3_666 .
N1 Dy1 C10 100.44(8) . .
N1 Dy1 C10 120.54(8) 3_666 .
O1 Dy1 C10 127.02(8) . .
N1 Dy1 C9 127.68(8) . .
N1 Dy1 C9 135.25(8) 3_666 .
O1 Dy1 C9 97.75(8) . .
C10 Dy1 C9 31.02(8) . .
N1 Dy1 C3 129.47(8) . .
N1 Dy1 C3 131.60(8) 3_666 .
O1 Dy1 C3 83.21(7) . .
C10 Dy1 C3 104.47(9) . .
C9 Dy1 C3 92.61(9) . .
N1 Dy1 C2 102.86(9) . .
N1 Dy1 C2 100.88(8) 3_666 .
O1 Dy1 C2 79.62(8) . .
C10 Dy1 C2 130.87(8) . .
C9 Dy1 C2 123.45(9) . .
C3 Dy1 C2 30.85(9) . .
N1 Dy1 C4 117.74(8) . .
N1 Dy1 C4 139.43(8) 3_666 .
O1 Dy1 C4 112.89(7) . .
C10 Dy1 C4 80.24(8) . .
C9 Dy1 C4 81.27(8) . .
C3 Dy1 C4 30.69(8) . .
C2 Dy1 C4 50.63(8) . .
N1 Dy1 C7 87.17(8) . .
N1 Dy1 C7 84.93(8) 3_666 .
O1 Dy1 C7 91.55(7) . .
C10 Dy1 C7 50.38(8) . .
C9 Dy1 C7 50.36(8) . .
C3 Dy1 C7 141.66(9) . .
C2 Dy1 C7 168.70(9) . .
C4 Dy1 C7 128.93(8) . .
N1 Dy1 C11 76.90(8) . .
N1 Dy1 C11 90.71(8) 3_666 .
O1 Dy1 C11 122.06(7) . .
C10 Dy1 C11 30.61(8) . .
C9 Dy1 C11 50.86(8) . .
C3 Dy1 C11 134.98(8) . .
C2 Dy1 C11 156.76(8) . .
C4 Dy1 C11 108.39(8) . .
C7 Dy1 C11 30.57(8) . .
N1 Dy1 C1 79.15(8) . .
N1 Dy1 C1 90.17(8) 3_666 .
O1 Dy1 C1 106.38(8) . .
C10 Dy1 C1 118.76(9) . .
C9 Dy1 C1 130.99(8) . .
C3 Dy1 C1 50.33(9) . .
C2 Dy1 C1 30.21(9) . .
C4 Dy1 C1 50.21(8) . .
C7 Dy1 C1 160.75(9) . .
C11 Dy1 C1 131.31(9) . .
N1 Dy1 C8 117.53(8) . .
N1 Dy1 C8 109.73(8) 3_666 .
O1 Dy1 C8 77.60(7) . .
C10 Dy1 C8 50.63(8) . .
C9 Dy1 C8 30.44(8) . .
C3 Dy1 C8 112.31(9) . .
C2 Dy1 C8 139.00(10) . .
C4 Dy1 C8 110.01(8) . .
C7 Dy1 C8 30.42(8) . .
C11 Dy1 C8 50.61(8) . .
C1 Dy1 C8 160.09(9) . .
C16 O1 C13 109.31(18) . .
C16 O1 Dy1 127.92(14) . .
C13 O1 Dy1 122.40(14) . .
N1 N1 Dy1 76.03(18) 3_666 .
N1 N1 Dy1 72.65(17) 3_666 3_666
Dy1 N1 Dy1 148.68(9) . 3_666
C2 C1 C5 109.4(3) . .
C2 C1 Dy1 74.56(15) . .
C5 C1 Dy1 74.90(15) . .
C1 C2 C3 107.7(2) . .
C1 C2 Dy1 75.23(15) . .
C3 C2 Dy1 74.15(15) . .
C4 C3 C2 107.7(3) . .
C4 C3 Dy1 75.13(14) . .
C2 C3 Dy1 75.00(15) . .
C3 C4 C5 108.7(2) . .
C3 C4 Dy1 74.18(14) . .
C5 C4 Dy1 75.21(14) . .
C4 C5 C1 106.6(2) . .
C4 C5 C6 127.2(2) . .
C1 C5 C6 126.2(3) . .
C4 C5 Dy1 74.17(14) . .
C1 C5 Dy1 74.43(15) . .
C6 C5 Dy1 118.91(17) . .
C8 C7 C11 108.9(2) . .
C8 C7 Dy1 75.15(15) . .
C11 C7 Dy1 74.72(14) . .
C9 C8 C7 107.8(2) . .
C9 C8 Dy1 73.77(15) . .
C7 C8 Dy1 74.43(15) . .
C8 C9 C10 107.7(2) . .
C8 C9 Dy1 75.78(15) . .
C10 C9 Dy1 73.86(15) . .
C11 C10 C9 108.5(2) . .
C11 C10 Dy1 75.97(14) . .
C9 C10 Dy1 75.11(14) . .
C10 C11 C7 107.1(2) . .
C10 C11 C12 126.1(2) . .
C7 C11 C12 126.8(2) . .
C10 C11 Dy1 73.42(14) . .
C7 C11 Dy1 74.71(14) . .
C12 C11 Dy1 120.03(17) . .
O1 C13 C14 104.2(2) . .
C13 C14 C15 102.7(2) . .
C14 C15 C16 102.1(2) . .
O1 C16 C15 106.2(2) . .

loop_
_geom_bond_atom_site_label_1
_geom_bond_atom_site_label_2
_geom_bond_distance
_geom_bond_site_symmetry_2
Dy1 Cnt1 2.391 .
Dy1 Cnt2 2.385 .
Dy1 N1 2.296(2) .
Dy1 N1 2.334(2) 3_666
Dy1 O1 2.4156(17) .
Dy1 C10 2.645(2) .
Dy1 C9 2.661(3) .
Dy1 C3 2.662(3) .
Dy1 C2 2.673(3) .
Dy1 C4 2.674(2) .
Dy1 C7 2.677(2) .
Dy1 C11 2.677(2) .
Dy1 C1 2.681(3) .
Dy1 C8 2.686(3) .
O1 C16 1.451(3) .
O1 C13 1.460(3) .
N1 N1 1.250(4) 3_666
N1 Dy1 2.334(2) 3_666
C1 C2 1.395(4) .
C1 C5 1.420(4) .
C2 C3 1.419(4) .
C3 C4 1.412(4) .
C4 C5 1.415(4) .
C5 C6 1.500(4) .
C7 C8 1.407(4) .
C7 C11 1.411(4) .
C8 C9 1.404(4) .
C9 C10 1.419(4) .
C10 C11 1.405(4) .
C11 C12 1.497(4) .
C13 C14 1.510(4) .
C14 C15 1.516(4) .
C15 C16 1.520(4) .
